data_7116960
loop_
_publ_author_name
'Haridas, V.'
'Sapala, Appa Rao'
'Jasinski, Jerry P.'

_publ_section_title
;
 Self-assembling triazolophanes: from croissants through donuts to
 spherical vesicles
;
_journal_coden_ASTM CHCOFS
_journal_issue 32
_journal_name_full
;
 Chemical Communications (Cambridge, United Kingdom)
;
_journal_page_first 6905
_journal_page_last 6908
_journal_paper_doi 10.1039/c4cc09587a
_journal_volume 51
_journal_year 2015
_chemical_formula_moiety 'C26 H28 N8 O2'
_chemical_formula_sum 'C26 H28 N8 O2'
_chemical_formula_weight 484.56
_chemical_melting_point_gt 573.15
_chemical_name_common triazolophane
_space_group_crystal_system triclinic
_space_group_IT_number 2
_space_group_name_Hall '-P 1'
_space_group_name_H-M_alt 'P -1'
_symmetry_space_group_name_Hall '-P 1'
_symmetry_space_group_name_H-M 'P -1'
_atom_sites_solution_hydrogens geom
_atom_sites_solution_primary direct
_audit_creation_date 2014-02-04
_audit_creation_method
;
Olex2 1.2
(compiled 2013.12.10 svn.r2850 for OlexSys, GUI svn.r4736)
;
_audit_update_record
;
2014-07-23 deposited with the CCDC.
2015-02-11 downloaded from the CCDC.
;
_cell_angle_alpha 83.305(4)
_cell_angle_beta 76.310(4)
_cell_angle_gamma 81.100(4)
_cell_formula_units_Z 4
_cell_length_a 9.5863(4)
_cell_length_b 13.8917(7)
_cell_length_c 20.1426(8)
_cell_measurement_reflns_used 4745
_cell_measurement_temperature 173(2)
_cell_measurement_theta_max 72.7613
_cell_measurement_theta_min 3.7866
_cell_volume 2565.9(2)
_computing_cell_refinement
;
CrysAlisPro, Agilent Technologies,
Version 1.171.37.31 (release 14-01-2014 CrysAlis171 .NET)
(compiled Jan 14 2014,18:38:05)
;
_computing_data_collection
;
CrysAlisPro, Agilent Technologies,
Version 1.171.37.31 (release 14-01-2014 CrysAlis171 .NET)
(compiled Jan 14 2014,18:38:05)
;
_computing_data_reduction
;
CrysAlisPro, Agilent Technologies,
Version 1.171.37.31 (release 14-01-2014 CrysAlis171 .NET)
(compiled Jan 14 2014,18:38:05)
;
_computing_molecular_graphics 'Olex2 (Dolomanov et al., 2009)'
_computing_publication_material 'Olex2 (Dolomanov et al., 2009)'
_computing_structure_refinement 'ShelXL (Sheldrick, 2008)'
_computing_structure_solution
;
Superflip (Palatinus & Chapuis, 2007;Palatinus & van der Lee, 2008;
Palatinus et al., 2012)
;
_diffrn_ambient_temperature 173(2)
_diffrn_detector_area_resol_mean 16.0416
_diffrn_measured_fraction_theta_full 0.998
_diffrn_measured_fraction_theta_max 0.968
_diffrn_measurement_device_type 'Xcalibur, Eos, Gemini'
_diffrn_measurement_method '\w scans'
_diffrn_radiation_source 'Enhance (Cu) X-ray Source'
_diffrn_radiation_type CuK\a
_diffrn_radiation_wavelength 1.54184
_diffrn_reflns_av_R_equivalents 0.0260
_diffrn_reflns_av_unetI/netI 0.0464
_diffrn_reflns_Laue_measured_fraction_full 0.998
_diffrn_reflns_Laue_measured_fraction_max 0.968
_diffrn_reflns_limit_h_max 11
_diffrn_reflns_limit_h_min -11
_diffrn_reflns_limit_k_max 17
_diffrn_reflns_limit_k_min -16
_diffrn_reflns_limit_l_max 18
_diffrn_reflns_limit_l_min -24
_diffrn_reflns_number 16984
_diffrn_reflns_point_group_measured_fraction_full 0.998
_diffrn_reflns_point_group_measured_fraction_max 0.968
_diffrn_reflns_theta_full 67.500
_diffrn_reflns_theta_max 72.916
_diffrn_reflns_theta_min 3.790
_exptl_absorpt_coefficient_mu 0.678
_exptl_absorpt_correction_T_max 1.00000
_exptl_absorpt_correction_T_min 0.96495
_exptl_absorpt_correction_type multi-scan
_exptl_absorpt_process_details
;
CrysAlisPro, Agilent Technologies,
Version 1.171.36.20 (release 27-06-2012 CrysAlis171 .NET)
(compiled Jul 11 2012,15:38:31)
Empirical absorption correction using spherical harmonics,
 implemented in SCALE3 ABSPACK scaling algorithm.
;
_exptl_crystal_colour colourless
_exptl_crystal_colour_primary colourless
_exptl_crystal_density_diffrn 1.254
_exptl_crystal_description prism
_exptl_crystal_F_000 1024
_exptl_crystal_size_max 0.32
_exptl_crystal_size_mid 0.12
_exptl_crystal_size_min 0.08
_refine_diff_density_max 0.859
_refine_diff_density_min -0.369
_refine_diff_density_rms 0.078
_refine_ls_extinction_coef .
_refine_ls_extinction_method none
_refine_ls_goodness_of_fit_ref 1.026
_refine_ls_hydrogen_treatment constr
_refine_ls_matrix_type full
_refine_ls_number_parameters 649
_refine_ls_number_reflns 9897
_refine_ls_number_restraints 0
_refine_ls_restrained_S_all 1.026
_refine_ls_R_factor_all 0.0913
_refine_ls_R_factor_gt 0.0738
_refine_ls_shift/su_max 0.000
_refine_ls_shift/su_mean 0.000
_refine_ls_structure_factor_coef Fsqd
_refine_ls_weighting_details
;
 w=1/[\s^2^(Fo^2^)+(0.1415P)^2^]
 where P=(Fo^2^+2Fc^2^)/3
;
_refine_ls_weighting_scheme calc
_refine_ls_wR_factor_gt 0.1947
_refine_ls_wR_factor_ref 0.2114
_reflns_Friedel_coverage 0.000
_reflns_Friedel_fraction_full .
_reflns_Friedel_fraction_max .
_reflns_number_gt 7482
_reflns_number_total 9897
_reflns_threshold_expression 'I > 2\s(I)'
_cod_data_source_file c4cc09587a2.cif
_cod_data_source_block m2-sqd
_cod_depositor_comments
;
The following automatic conversions were performed:

'_chemical_melting_point' tag was changed to
'_chemical_melting_point_gt' since the value was specified 'more
than' ('>') a certain temperature. The value '>300 degree' was
changed to '573.15' - it was converted from degrees Celsius(C) to
Kelvins(K).

Automatic conversion script
Id: cif_fix_values 3105 2015-03-04 15:46:00Z robertas 
;
_cod_database_code 7116960
_shelxl_version_number 2012-9
_shelx_space_group_comment
;
The symmetry employed for this shelxl refinement is uniquely defined
by the following loop, which should always be used as a source of
symmetry information in preference to the above space-group names.
They are only intended as comments.
;
_olex2_refinement_description
;
1. Fixed Uiso
 At 1.2 times of:
  All C(H) groups, All C(H,H) groups, All N(H) groups
 At 1.5 times of:
  All C(H,H,H) groups
2.a Secondary CH2 refined with riding coordinates:
 C12A(H12A,H12B), C12B(H12C,H12D), C15A(H15A,H15B), C15B(H15C,H15D), C22A(H22A,
 H22B), C22B(H22C,H22D), C25A(H25A,H25B), C25B(H25C,H25D)
2.b Me refined with riding coordinates:
 C8A(H8AA,H8AB,H8AC), C8B(H8BA,H8BB,H8BC), C9A(H9AA,H9AB,H9AC), C9B(H9BA,H9BB,
 H9BC), C10A(H10A,H10B,H10C), C10B(H10D,H10E,H10F)
2.c Aromatic/amide H refined with riding coordinates:
 N1A(H1A), N1B(H1B), N8A(H8A), N8B(H8B), C1A(H1AA), C1B(H1BA), C3A(H3A),
 C3B(H3B), C5A(H5A), C5B(H5B), C14A(H14A), C14B(H14B), C17A(H17A), C17B(H17B),
 C18A(H18A), C18B(H18B), C20A(H20A), C20B(H20B), C21A(H21A), C21B(H21B),
 C23A(H23A), C23B(H23B)
;

loop_
_space_group_symop_operation_xyz
'x, y, z'
'-x, -y, -z'

loop_
_atom_site_label
_atom_site_type_symbol
_atom_site_fract_x
_atom_site_fract_y
_atom_site_fract_z
_atom_site_U_iso_or_equiv
_atom_site_adp_type
_atom_site_occupancy
_atom_site_site_symmetry_order
_atom_site_calc_flag
_atom_site_refinement_flags_posn
_atom_site_refinement_flags_adp
_atom_site_refinement_flags_occupancy
_atom_site_disorder_assembly
_atom_site_disorder_group
O1A O 0.99470(17) -0.03721(14) 0.40829(9) 0.0377(4) Uani 1 1 d . . . . .
O1B O 0.62290(17) 0.50238(14) -0.09826(9) 0.0382(4) Uani 1 1 d . . . . .
O2A O 0.46566(17) 0.02826(14) 0.67232(9) 0.0375(4) Uani 1 1 d . . . . .
O2B O 0.82493(18) 0.52248(13) 0.18319(8) 0.0355(4) Uani 1 1 d . . . . .
N1A N 0.8275(2) -0.03689(15) 0.34573(10) 0.0309(4) Uani 1 1 d . . . . .
H1A H 0.7422 -0.0521 0.3451 0.037 Uiso 1 1 calc R . . . .
N1B N 0.8591(2) 0.48387(14) -0.15252(10) 0.0307(4) Uani 1 1 d . . . . .
H1B H 0.9469 0.4963 -0.1536 0.037 Uiso 1 1 calc R . . . .
N2A N 0.7932(2) 0.17074(17) 0.27170(13) 0.0453(6) Uani 1 1 d . . . . .
N2B N 0.9048(3) 0.24974(19) -0.19561(15) 0.0538(6) Uani 1 1 d . . . . .
N3A N 0.8123(2) 0.26197(17) 0.27394(13) 0.0454(6) Uani 1 1 d . . . . .
N3B N 0.8485(3) 0.16931(19) -0.17002(15) 0.0564(7) Uani 1 1 d . . . . .
N4A N 0.9445(2) 0.25971(16) 0.28600(11) 0.0376(5) Uani 1 1 d . . . . .
N4B N 0.7111(3) 0.19604(17) -0.14004(11) 0.0413(5) Uani 1 1 d . . . . .
N5A N 0.7896(2) 0.34345(16) 0.62593(12) 0.0397(5) Uani 1 1 d . . . . .
N5B N 0.4644(2) 0.21305(16) 0.21204(11) 0.0382(5) Uani 1 1 d . . . . .
N6A N 0.6603(3) 0.37380(17) 0.66441(13) 0.0483(6) Uani 1 1 d . . . . .
N6B N 0.3411(3) 0.25297(19) 0.25127(13) 0.0503(6) Uani 1 1 d . . . . .
N7A N 0.6074(3) 0.29501(18) 0.69716(12) 0.0447(5) Uani 1 1 d . . . . .
N7B N 0.3613(2) 0.34088(18) 0.26222(13) 0.0474(6) Uani 1 1 d . . . . .
N8A N 0.7012(2) 0.04475(15) 0.65741(10) 0.0302(4) Uani 1 1 d . . . . .
H8A H 0.7909 0.0249 0.6365 0.036 Uiso 1 1 calc R . . . .
N8B N 0.6093(2) 0.49582(15) 0.16616(10) 0.0313(4) Uani 1 1 d . . . . .
H8B H 0.5519 0.5038 0.1372 0.038 Uiso 1 1 calc R . . . .
C1A C 0.7462(2) -0.03324(16) 0.52579(12) 0.0277(5) Uani 1 1 d . . . . .
H1AA H 0.8118 0.0102 0.5284 0.033 Uiso 1 1 calc R . . . .
C1B C 0.7303(2) 0.53348(17) 0.02026(12) 0.0283(5) Uani 1 1 d . . . . .
H1BA H 0.6589 0.4903 0.0312 0.034 Uiso 1 1 calc R . . . .
C2A C 0.6328(2) -0.05079(17) 0.58102(12) 0.0289(5) Uani 1 1 d . . . . .
C2B C 0.7777(2) 0.56842(16) 0.07221(12) 0.0281(5) Uani 1 1 d . . . . .
C3A C 0.5457(2) -0.12171(17) 0.57911(12) 0.0304(5) Uani 1 1 d . . . . .
H3A H 0.4692 -0.1338 0.6174 0.037 Uiso 1 1 calc R . . . .
C3B C 0.8697(2) 0.63980(17) 0.05607(12) 0.0298(5) Uani 1 1 d . . . . .
H3B H 0.8997 0.6641 0.0919 0.036 Uiso 1 1 calc R . . . .
C4A C 0.5687(2) -0.17532(16) 0.52198(12) 0.0274(5) Uani 1 1 d . . . . .
C4B C 0.9196(2) 0.67696(16) -0.01187(12) 0.0270(5) Uani 1 1 d . . . . .
C5A C 0.6734(2) -0.15014(16) 0.46478(12) 0.0285(5) Uani 1 1 d . . . . .
H5A H 0.6850 -0.1808 0.4237 0.034 Uiso 1 1 calc R . . . .
C5B C 0.8832(2) 0.63357(17) -0.06330(12) 0.0288(5) Uani 1 1 d . . . . .
H5B H 0.9230 0.6525 -0.1100 0.035 Uiso 1 1 calc R . . . .
C6A C 0.7622(2) -0.07980(17) 0.46696(12) 0.0284(5) Uani 1 1 d . . . . .
C6B C 0.7890(2) 0.56262(17) -0.04734(12) 0.0282(5) Uani 1 1 d . . . . .
C7A C 0.4782(2) -0.25793(17) 0.52500(12) 0.0301(5) Uani 1 1 d . . . . .
C7B C 1.0134(3) 0.76098(17) -0.02691(12) 0.0307(5) Uani 1 1 d . . . . .
C8A C 0.3174(3) -0.21589(19) 0.53500(15) 0.0394(6) Uani 1 1 d . . . . .
H8AA H 0.2597 -0.2689 0.5369 0.059 Uiso 1 1 calc R . . . .
H8AB H 0.3039 -0.1680 0.4965 0.059 Uiso 1 1 calc R . . . .
H8AC H 0.2862 -0.1839 0.5779 0.059 Uiso 1 1 calc R . . . .
C8B C 0.9571(4) 0.8351(2) 0.02704(17) 0.0537(8) Uani 1 1 d . . . . .
H8BA H 1.0175 0.8881 0.0170 0.081 Uiso 1 1 calc R . . . .
H8BB H 0.9610 0.8025 0.0726 0.081 Uiso 1 1 calc R . . . .
H8BC H 0.8568 0.8620 0.0261 0.081 Uiso 1 1 calc R . . . .
C9A C 0.5027(3) -0.33293(19) 0.58413(14) 0.0399(6) Uani 1 1 d . . . . .
H9AA H 0.6057 -0.3589 0.5768 0.060 Uiso 1 1 calc R . . . .
H9AB H 0.4458 -0.3865 0.5862 0.060 Uiso 1 1 calc R . . . .
H9AC H 0.4723 -0.3016 0.6273 0.060 Uiso 1 1 calc R . . . .
C9B C 1.1692(3) 0.7187(2) -0.02306(19) 0.0521(8) Uani 1 1 d . . . . .
H9BA H 1.2298 0.7715 -0.0325 0.078 Uiso 1 1 calc R . . . .
H9BB H 1.2072 0.6707 -0.0571 0.078 Uiso 1 1 calc R . . . .
H9BC H 1.1700 0.6867 0.0229 0.078 Uiso 1 1 calc R . . . .
C10A C 0.5207(3) -0.3097(2) 0.45893(14) 0.0437(6) Uani 1 1 d . . . . .
H10A H 0.6231 -0.3374 0.4512 0.066 Uiso 1 1 calc R . . . .
H10B H 0.5052 -0.2627 0.4203 0.066 Uiso 1 1 calc R . . . .
H10C H 0.4611 -0.3623 0.4629 0.066 Uiso 1 1 calc R . . . .
C10B C 1.0126(4) 0.8139(3) -0.09709(17) 0.0632(10) Uani 1 1 d . . . . .
H10D H 1.0731 0.8667 -0.1049 0.095 Uiso 1 1 calc R . . . .
H10E H 0.9132 0.8414 -0.0994 0.095 Uiso 1 1 calc R . . . .
H10F H 1.0511 0.7677 -0.1323 0.095 Uiso 1 1 calc R . . . .
C11A C 0.8729(2) -0.05007(16) 0.40434(12) 0.0288(5) Uani 1 1 d . . . . .
C11B C 0.7494(2) 0.51470(17) -0.10191(12) 0.0291(5) Uani 1 1 d . . . . .
C12A C 0.9190(3) 0.00283(19) 0.28247(12) 0.0355(5) Uani 1 1 d . . . . .
H12A H 0.8857 -0.0125 0.2424 0.043 Uiso 1 1 calc R . . . .
H12B H 1.0203 -0.0285 0.2787 0.043 Uiso 1 1 calc R . . . .
C12B C 0.8354(3) 0.42945(19) -0.20644(12) 0.0348(5) Uani 1 1 d . . . . .
H12C H 0.9229 0.4265 -0.2443 0.042 Uiso 1 1 calc R . . . .
H12D H 0.7536 0.4656 -0.2250 0.042 Uiso 1 1 calc R . . . .
C13A C 0.9133(3) 0.11129(19) 0.28168(12) 0.0338(5) Uani 1 1 d . . . . .
C13B C 0.8035(3) 0.32801(19) -0.18217(12) 0.0331(5) Uani 1 1 d . . . . .
C14A C 1.0096(3) 0.1677(2) 0.29118(14) 0.0392(6) Uani 1 1 d . . . . .
H14A H 1.1033 0.1464 0.2997 0.047 Uiso 1 1 calc R . . . .
C14B C 0.6789(3) 0.2936(2) -0.14687(16) 0.0484(7) Uani 1 1 d . . . . .
H14B H 0.5880 0.3311 -0.1305 0.058 Uiso 1 1 calc R . . . .
C15A C 0.9931(3) 0.35308(19) 0.29446(14) 0.0407(6) Uani 1 1 d . . . . .
H15A H 0.9404 0.4076 0.2702 0.049 Uiso 1 1 calc R . . . .
H15B H 1.0977 0.3510 0.2734 0.049 Uiso 1 1 calc R . . . .
C15B C 0.6171(4) 0.1222(2) -0.10742(15) 0.0519(8) Uani 1 1 d . . . . .
H15C H 0.6660 0.0570 -0.1209 0.062 Uiso 1 1 calc R . . . .
H15D H 0.5264 0.1356 -0.1242 0.062 Uiso 1 1 calc R . . . .
C16A C 0.9668(3) 0.37159(18) 0.36877(14) 0.0357(5) Uani 1 1 d . . . . .
C16B C 0.5803(3) 0.1208(2) -0.02974(14) 0.0404(6) Uani 1 1 d . . . . .
C17A C 1.0564(3) 0.32110(19) 0.41050(14) 0.0385(6) Uani 1 1 d . . . . .
H17A H 1.1372 0.2761 0.3915 0.046 Uiso 1 1 calc R . . . .
C17B C 0.4683(3) 0.1838(2) 0.00388(14) 0.0433(6) Uani 1 1 d . . . . .
H17B H 0.4124 0.2290 -0.0218 0.052 Uiso 1 1 calc R . . . .
C18A C 1.0278(3) 0.3364(2) 0.47939(15) 0.0412(6) Uani 1 1 d . . . . .
H18A H 1.0900 0.3020 0.5071 0.049 Uiso 1 1 calc R . . . .
C18B C 0.4354(3) 0.1825(2) 0.07452(14) 0.0409(6) Uani 1 1 d . . . . .
H18B H 0.3572 0.2266 0.0969 0.049 Uiso 1 1 calc R . . . .
C19A C 0.9100(3) 0.40106(19) 0.50880(14) 0.0399(6) Uani 1 1 d . . . . .
C19B C 0.5164(3) 0.11689(18) 0.11293(13) 0.0365(6) Uani 1 1 d . . . . .
C20A C 0.8230(3) 0.45272(18) 0.46736(15) 0.0413(6) Uani 1 1 d . . . . .
H20A H 0.7435 0.4986 0.4864 0.050 Uiso 1 1 calc R . . . .
C20B C 0.6289(3) 0.05313(18) 0.07940(15) 0.0415(6) Uani 1 1 d . . . . .
H20B H 0.6848 0.0077 0.1051 0.050 Uiso 1 1 calc R . . . .
C21A C 0.8505(3) 0.43820(18) 0.39807(15) 0.0391(6) Uani 1 1 d . . . . .
H21A H 0.7894 0.4741 0.3704 0.047 Uiso 1 1 calc R . . . .
C21B C 0.6608(3) 0.05491(19) 0.00881(15) 0.0437(6) Uani 1 1 d . . . . .
H21B H 0.7386 0.0107 -0.0137 0.052 Uiso 1 1 calc R . . . .
C22A C 0.8778(4) 0.4155(2) 0.58400(15) 0.0493(7) Uani 1 1 d . . . . .
H22A H 0.9702 0.4104 0.5989 0.059 Uiso 1 1 calc R . . . .
H22B H 0.8259 0.4821 0.5916 0.059 Uiso 1 1 calc R . . . .
C22B C 0.4800(3) 0.1156(2) 0.18989(14) 0.0466(7) Uani 1 1 d . . . . .
H22C H 0.3884 0.0874 0.2085 0.056 Uiso 1 1 calc R . . . .
H22D H 0.5575 0.0734 0.2084 0.056 Uiso 1 1 calc R . . . .
C23A C 0.8195(3) 0.2460(2) 0.63334(15) 0.0431(6) Uani 1 1 d . . . . .
H23A H 0.9042 0.2067 0.6114 0.052 Uiso 1 1 calc R . . . .
C23B C 0.5628(3) 0.2752(2) 0.19865(13) 0.0380(6) Uani 1 1 d . . . . .
H23B H 0.6593 0.2647 0.1723 0.046 Uiso 1 1 calc R . . . .
C24A C 0.7027(3) 0.21514(19) 0.67908(12) 0.0325(5) Uani 1 1 d . . . . .
C24B C 0.4970(2) 0.35593(19) 0.23017(12) 0.0326(5) Uani 1 1 d . . . . .
C25A C 0.6752(3) 0.11424(19) 0.70912(12) 0.0328(5) Uani 1 1 d . . . . .
H25A H 0.7387 0.0911 0.7416 0.039 Uiso 1 1 calc R . . . .
H25B H 0.5735 0.1166 0.7353 0.039 Uiso 1 1 calc R . . . .
C25B C 0.5581(2) 0.44807(19) 0.23477(12) 0.0325(5) Uani 1 1 d . . . . .
H25C H 0.4824 0.4935 0.2622 0.039 Uiso 1 1 calc R . . . .
H25D H 0.6395 0.4319 0.2583 0.039 Uiso 1 1 calc R . . . .
C26A C 0.5939(2) 0.01075(16) 0.64101(11) 0.0276(5) Uani 1 1 d . . . . .
C26B C 0.7371(2) 0.52742(16) 0.14562(11) 0.0277(5) Uani 1 1 d . . . . .

loop_
_atom_site_aniso_label
_atom_site_aniso_U_11
_atom_site_aniso_U_22
_atom_site_aniso_U_33
_atom_site_aniso_U_23
_atom_site_aniso_U_13
_atom_site_aniso_U_12
O1A 0.0245(8) 0.0532(11) 0.0381(9) -0.0039(8) -0.0073(7) -0.0131(7)
O1B 0.0256(8) 0.0555(11) 0.0385(10) -0.0040(8) -0.0114(7) -0.0138(8)
O2A 0.0260(8) 0.0524(11) 0.0365(9) -0.0079(8) -0.0059(7) -0.0114(7)
O2B 0.0299(8) 0.0499(10) 0.0315(9) 0.0035(7) -0.0128(7) -0.0158(7)
N1A 0.0303(10) 0.0352(10) 0.0297(10) -0.0002(8) -0.0083(8) -0.0111(8)
N1B 0.0291(10) 0.0339(10) 0.0307(10) -0.0015(8) -0.0057(8) -0.0115(8)
N2A 0.0403(12) 0.0419(13) 0.0586(15) 0.0051(10) -0.0200(11) -0.0138(10)
N2B 0.0408(13) 0.0448(14) 0.0735(18) -0.0022(12) -0.0056(12) -0.0120(11)
N3A 0.0381(12) 0.0415(13) 0.0614(15) 0.0060(11) -0.0205(11) -0.0128(10)
N3B 0.0491(15) 0.0463(15) 0.0729(18) -0.0084(13) -0.0080(13) -0.0095(11)
N4A 0.0320(11) 0.0429(12) 0.0399(12) 0.0032(9) -0.0092(9) -0.0144(9)
N4B 0.0475(13) 0.0452(13) 0.0360(12) -0.0088(9) -0.0063(10) -0.0210(10)
N5A 0.0421(12) 0.0361(11) 0.0428(12) -0.0086(9) -0.0055(9) -0.0133(9)
N5B 0.0386(11) 0.0396(12) 0.0367(11) 0.0023(9) -0.0071(9) -0.0125(9)
N6A 0.0460(13) 0.0399(13) 0.0560(15) -0.0110(11) -0.0017(11) -0.0063(10)
N6B 0.0389(13) 0.0513(14) 0.0591(15) -0.0057(11) 0.0027(11) -0.0215(11)
N7A 0.0390(12) 0.0441(13) 0.0499(14) -0.0083(10) -0.0037(10) -0.0084(10)
N7B 0.0348(12) 0.0498(14) 0.0562(15) -0.0051(11) 0.0002(10) -0.0175(10)
N8A 0.0263(9) 0.0352(11) 0.0295(10) -0.0047(8) -0.0028(7) -0.0090(8)
N8B 0.0255(10) 0.0410(11) 0.0300(10) 0.0029(8) -0.0102(8) -0.0108(8)
C1A 0.0208(10) 0.0275(11) 0.0383(12) -0.0015(9) -0.0115(9) -0.0075(8)
C1B 0.0207(10) 0.0312(11) 0.0347(12) 0.0029(9) -0.0091(9) -0.0086(9)
C2A 0.0277(11) 0.0286(11) 0.0335(12) 0.0028(9) -0.0125(9) -0.0083(9)
C2B 0.0237(11) 0.0279(11) 0.0336(12) 0.0004(9) -0.0083(9) -0.0053(9)
C3A 0.0279(11) 0.0336(12) 0.0315(12) 0.0042(9) -0.0065(9) -0.0146(9)
C3B 0.0276(11) 0.0289(11) 0.0360(12) -0.0023(9) -0.0097(9) -0.0097(9)
C4A 0.0261(11) 0.0248(11) 0.0340(12) 0.0011(9) -0.0109(9) -0.0074(8)
C4B 0.0216(10) 0.0237(10) 0.0370(12) 0.0019(9) -0.0097(9) -0.0055(8)
C5A 0.0276(11) 0.0272(11) 0.0318(12) -0.0018(9) -0.0054(9) -0.0090(9)
C5B 0.0291(11) 0.0293(11) 0.0302(11) 0.0048(9) -0.0114(9) -0.0088(9)
C6A 0.0209(10) 0.0317(12) 0.0340(12) 0.0016(9) -0.0082(9) -0.0076(9)
C6B 0.0217(10) 0.0290(11) 0.0365(12) -0.0029(9) -0.0122(9) -0.0027(8)
C7A 0.0296(11) 0.0269(11) 0.0369(12) 0.0023(9) -0.0102(9) -0.0125(9)
C7B 0.0326(12) 0.0265(11) 0.0365(12) 0.0006(9) -0.0104(9) -0.0131(9)
C8A 0.0306(12) 0.0341(13) 0.0578(16) 0.0043(11) -0.0149(11) -0.0153(10)
C8B 0.0612(19) 0.0331(14) 0.0657(19) -0.0122(13) 0.0018(15) -0.0219(13)
C9A 0.0407(14) 0.0335(13) 0.0484(15) 0.0083(11) -0.0148(12) -0.0150(11)
C9B 0.0342(14) 0.0357(14) 0.088(2) 0.0029(14) -0.0145(14) -0.0163(11)
C10A 0.0498(16) 0.0410(15) 0.0480(15) -0.0084(12) -0.0119(12) -0.0245(12)
C10B 0.089(3) 0.058(2) 0.0572(19) 0.0250(15) -0.0327(18) -0.0509(19)
C11A 0.0244(11) 0.0268(11) 0.0370(12) -0.0026(9) -0.0083(9) -0.0071(8)
C11B 0.0255(11) 0.0330(12) 0.0312(12) 0.0035(9) -0.0100(9) -0.0100(9)
C12A 0.0322(12) 0.0415(14) 0.0319(12) -0.0044(10) -0.0024(10) -0.0081(10)
C12B 0.0350(12) 0.0439(14) 0.0280(12) 0.0000(10) -0.0085(10) -0.0124(10)
C13A 0.0312(12) 0.0414(14) 0.0287(12) 0.0020(9) -0.0054(9) -0.0101(10)
C13B 0.0330(12) 0.0423(14) 0.0279(11) -0.0043(10) -0.0101(9) -0.0111(10)
C14A 0.0303(12) 0.0427(14) 0.0449(15) 0.0074(11) -0.0095(11) -0.0122(11)
C14B 0.0397(15) 0.0467(16) 0.0565(18) -0.0057(13) -0.0001(12) -0.0143(12)
C15A 0.0375(14) 0.0380(14) 0.0465(15) 0.0105(11) -0.0087(11) -0.0164(11)
C15B 0.069(2) 0.0496(17) 0.0429(16) -0.0077(12) -0.0062(14) -0.0340(15)
C16A 0.0286(12) 0.0314(12) 0.0477(14) 0.0056(10) -0.0067(10) -0.0155(10)
C16B 0.0456(15) 0.0392(14) 0.0413(14) -0.0037(11) -0.0082(11) -0.0223(12)
C17A 0.0280(12) 0.0355(13) 0.0514(15) -0.0012(11) -0.0077(11) -0.0059(10)
C17B 0.0386(14) 0.0474(16) 0.0465(16) 0.0034(12) -0.0167(12) -0.0084(12)
C18A 0.0365(13) 0.0399(14) 0.0502(16) 0.0022(11) -0.0142(11) -0.0119(11)
C18B 0.0343(13) 0.0405(14) 0.0463(15) -0.0001(11) -0.0092(11) -0.0020(11)
C19A 0.0397(14) 0.0321(13) 0.0511(15) -0.0032(11) -0.0075(11) -0.0187(11)
C19B 0.0380(13) 0.0298(12) 0.0426(14) 0.0072(10) -0.0101(11) -0.0132(10)
C20A 0.0374(14) 0.0269(12) 0.0578(17) -0.0042(11) -0.0033(12) -0.0098(10)
C20B 0.0407(14) 0.0270(12) 0.0575(17) 0.0062(11) -0.0143(12) -0.0088(10)
C21A 0.0299(12) 0.0291(12) 0.0601(17) 0.0074(11) -0.0136(11) -0.0118(10)
C21B 0.0452(15) 0.0293(13) 0.0551(17) -0.0057(11) -0.0034(12) -0.0110(11)
C22A 0.0608(18) 0.0362(14) 0.0549(17) -0.0065(12) -0.0084(14) -0.0238(13)
C22B 0.0589(18) 0.0366(14) 0.0439(15) 0.0069(11) -0.0102(13) -0.0146(13)
C23A 0.0374(14) 0.0383(14) 0.0507(16) -0.0088(12) 0.0018(12) -0.0107(11)
C23B 0.0287(12) 0.0500(15) 0.0370(13) -0.0045(11) -0.0051(10) -0.0130(11)
C24A 0.0284(11) 0.0416(13) 0.0300(12) -0.0088(10) -0.0067(9) -0.0082(10)
C24B 0.0250(11) 0.0433(14) 0.0303(12) 0.0095(10) -0.0089(9) -0.0121(10)
C25A 0.0286(11) 0.0442(14) 0.0274(11) -0.0057(10) -0.0038(9) -0.0118(10)
C25B 0.0259(11) 0.0430(13) 0.0308(12) -0.0001(10) -0.0071(9) -0.0124(10)
C26A 0.0245(11) 0.0297(11) 0.0272(11) 0.0057(8) -0.0046(8) -0.0072(8)
C26B 0.0297(11) 0.0279(11) 0.0277(11) -0.0004(8) -0.0091(9) -0.0079(9)

loop_
_atom_type_symbol
_atom_type_description
_atom_type_scat_dispersion_real
_atom_type_scat_dispersion_imag
_atom_type_scat_source
C C 0.0181 0.0091 'International Tables Vol C Tables 4.2.6.8 and 6.1.1.4'
H H 0.0000 0.0000 'International Tables Vol C Tables 4.2.6.8 and 6.1.1.4'
N N 0.0311 0.0180 'International Tables Vol C Tables 4.2.6.8 and 6.1.1.4'
O O 0.0492 0.0322 'International Tables Vol C Tables 4.2.6.8 and 6.1.1.4'

loop_
_geom_angle_atom_site_label_1
_geom_angle_atom_site_label_2
_geom_angle_atom_site_label_3
_geom_angle
_geom_angle_site_symmetry_1
_geom_angle_site_symmetry_3
C11A N1A H1A 119.8 . .
C11A N1A C12A 120.5(2) . .
C12A N1A H1A 119.8 . .
C11B N1B H1B 119.5 . .
C11B N1B C12B 121.03(19) . .
C12B N1B H1B 119.5 . .
N3A N2A C13A 109.0(2) . .
N3B N2B C13B 109.7(2) . .
N2A N3A N4A 106.8(2) . .
N2B N3B N4B 107.0(2) . .
N3A N4A C15A 118.7(2) . .
C14A N4A N3A 110.7(2) . .
C14A N4A C15A 130.5(2) . .
N3B N4B C14B 110.4(2) . .
N3B N4B C15B 120.4(3) . .
C14B N4B C15B 129.2(3) . .
N6A N5A C22A 119.6(2) . .
N6A N5A C23A 111.0(2) . .
C23A N5A C22A 129.4(2) . .
N6B N5B C22B 121.7(2) . .
C23B N5B N6B 110.0(2) . .
C23B N5B C22B 128.2(2) . .
N7A N6A N5A 106.6(2) . .
N7B N6B N5B 107.1(2) . .
N6A N7A C24A 109.4(2) . .
N6B N7B C24B 108.7(2) . .
C25A N8A H8A 119.2 . .
C26A N8A H8A 119.2 . .
C26A N8A C25A 121.7(2) . .
C25B N8B H8B 118.3 . .
C26B N8B H8B 118.3 . .
C26B N8B C25B 123.49(19) . .
C2A C1A H1AA 120.5 . .
C6A C1A H1AA 120.5 . .
C6A C1A C2A 119.0(2) . .
C2B C1B H1BA 120.5 . .
C6B C1B H1BA 120.5 . .
C6B C1B C2B 119.0(2) . .
C1A C2A C3A 119.9(2) . .
C1A C2A C26A 121.2(2) . .
C3A C2A C26A 118.7(2) . .
C1B C2B C26B 121.7(2) . .
C3B C2B C1B 119.8(2) . .
C3B C2B C26B 118.4(2) . .
C2A C3A H3A 119.3 . .
C2A C3A C4A 121.4(2) . .
C4A C3A H3A 119.3 . .
C2B C3B H3B 119.2 . .
C2B C3B C4B 121.6(2) . .
C4B C3B H3B 119.2 . .
C3A C4A C7A 119.2(2) . .
C5A C4A C3A 117.7(2) . .
C5A C4A C7A 123.1(2) . .
C3B C4B C7B 119.8(2) . .
C5B C4B C3B 117.3(2) . .
C5B C4B C7B 122.9(2) . .
C4A C5A H5A 119.7 . .
C4A C5A C6A 120.7(2) . .
C6A C5A H5A 119.7 . .
C4B C5B H5B 119.5 . .
C4B C5B C6B 121.1(2) . .
C6B C5B H5B 119.5 . .
C1A C6A C5A 120.8(2) . .
C1A C6A C11A 118.4(2) . .
C5A C6A C11A 120.8(2) . .
C1B C6B C5B 120.5(2) . .
C1B C6B C11B 117.7(2) . .
C5B C6B C11B 121.8(2) . .
C4A C7A C8A 109.60(19) . .
C9A C7A C4A 108.86(19) . .
C9A C7A C8A 110.7(2) . .
C9A C7A C10A 108.2(2) . .
C10A C7A C4A 111.79(19) . .
C10A C7A C8A 107.6(2) . .
C8B C7B C4B 110.2(2) . .
C8B C7B C9B 108.1(2) . .
C9B C7B C4B 108.77(19) . .
C10B C7B C4B 111.6(2) . .
C10B C7B C8B 108.5(2) . .
C10B C7B C9B 109.5(2) . .
C7A C8A H8AA 109.5 . .
C7A C8A H8AB 109.5 . .
C7A C8A H8AC 109.5 . .
H8AA C8A H8AB 109.5 . .
H8AA C8A H8AC 109.5 . .
H8AB C8A H8AC 109.5 . .
C7B C8B H8BA 109.5 . .
C7B C8B H8BB 109.5 . .
C7B C8B H8BC 109.5 . .
H8BA C8B H8BB 109.5 . .
H8BA C8B H8BC 109.5 . .
H8BB C8B H8BC 109.5 . .
C7A C9A H9AA 109.5 . .
C7A C9A H9AB 109.5 . .
C7A C9A H9AC 109.5 . .
H9AA C9A H9AB 109.5 . .
H9AA C9A H9AC 109.5 . .
H9AB C9A H9AC 109.5 . .
C7B C9B H9BA 109.5 . .
C7B C9B H9BB 109.5 . .
C7B C9B H9BC 109.5 . .
H9BA C9B H9BB 109.5 . .
H9BA C9B H9BC 109.5 . .
H9BB C9B H9BC 109.5 . .
C7A C10A H10A 109.5 . .
C7A C10A H10B 109.5 . .
C7A C10A H10C 109.5 . .
H10A C10A H10B 109.5 . .
H10A C10A H10C 109.5 . .
H10B C10A H10C 109.5 . .
C7B C10B H10D 109.5 . .
C7B C10B H10E 109.5 . .
C7B C10B H10F 109.5 . .
H10D C10B H10E 109.5 . .
H10D C10B H10F 109.5 . .
H10E C10B H10F 109.5 . .
O1A C11A N1A 123.4(2) . .
O1A C11A C6A 121.4(2) . .
N1A C11A C6A 115.13(19) . .
O1B C11B N1B 123.0(2) . .
O1B C11B C6B 121.1(2) . .
N1B C11B C6B 115.93(19) . .
N1A C12A H12A 109.4 . .
N1A C12A H12B 109.4 . .
N1A C12A C13A 111.1(2) . .
H12A C12A H12B 108.0 . .
C13A C12A H12A 109.4 . .
C13A C12A H12B 109.4 . .
N1B C12B H12C 108.8 . .
N1B C12B H12D 108.8 . .
N1B C12B C13B 113.59(19) . .
H12C C12B H12D 107.7 . .
C13B C12B H12C 108.8 . .
C13B C12B H12D 108.8 . .
N2A C13A C12A 119.8(2) . .
N2A C13A C14A 108.1(2) . .
C14A C13A C12A 132.1(2) . .
N2B C13B C12B 121.8(2) . .
N2B C13B C14B 107.1(2) . .
C14B C13B C12B 131.1(3) . .
N4A C14A C13A 105.4(2) . .
N4A C14A H14A 127.3 . .
C13A C14A H14A 127.3 . .
N4B C14B C13B 105.8(3) . .
N4B C14B H14B 127.1 . .
C13B C14B H14B 127.1 . .
N4A C15A H15A 109.3 . .
N4A C15A H15B 109.3 . .
N4A C15A C16A 111.7(2) . .
H15A C15A H15B 107.9 . .
C16A C15A H15A 109.3 . .
C16A C15A H15B 109.3 . .
N4B C15B H15C 109.1 . .
N4B C15B H15D 109.1 . .
N4B C15B C16B 112.4(2) . .
H15C C15B H15D 107.9 . .
C16B C15B H15C 109.1 . .
C16B C15B H15D 109.1 . .
C17A C16A C15A 120.9(2) . .
C21A C16A C15A 120.7(2) . .
C21A C16A C17A 118.4(3) . .
C17B C16B C15B 121.3(3) . .
C17B C16B C21B 118.6(3) . .
C21B C16B C15B 120.1(3) . .
C16A C17A H17A 119.9 . .
C18A C17A C16A 120.2(3) . .
C18A C17A H17A 119.9 . .
C16B C17B H17B 119.4 . .
C16B C17B C18B 121.2(3) . .
C18B C17B H17B 119.4 . .
C17A C18A H18A 119.4 . .
C17A C18A C19A 121.3(3) . .
C19A C18A H18A 119.4 . .
C17B C18B H18B 119.9 . .
C17B C18B C19B 120.1(3) . .
C19B C18B H18B 119.9 . .
C18A C19A C22A 120.9(3) . .
C20A C19A C18A 118.6(3) . .
C20A C19A C22A 120.5(3) . .
C18B C19B C22B 120.0(3) . .
C20B C19B C18B 119.0(3) . .
C20B C19B C22B 121.0(2) . .
C19A C20A H20A 119.7 . .
C19A C20A C21A 120.7(3) . .
C21A C20A H20A 119.7 . .
C19B C20B H20B 119.8 . .
C21B C20B C19B 120.4(2) . .
C21B C20B H20B 119.8 . .
C16A C21A H21A 119.6 . .
C20A C21A C16A 120.8(2) . .
C20A C21A H21A 119.6 . .
C16B C21B H21B 119.7 . .
C20B C21B C16B 120.7(3) . .
C20B C21B H21B 119.7 . .
N5A C22A C19A 112.3(2) . .
N5A C22A H22A 109.1 . .
N5A C22A H22B 109.1 . .
C19A C22A H22A 109.1 . .
C19A C22A H22B 109.1 . .
H22A C22A H22B 107.9 . .
N5B C22B C19B 111.5(2) . .
N5B C22B H22C 109.3 . .
N5B C22B H22D 109.3 . .
C19B C22B H22C 109.3 . .
C19B C22B H22D 109.3 . .
H22C C22B H22D 108.0 . .
N5A C23A H23A 127.3 . .
N5A C23A C24A 105.4(2) . .
C24A C23A H23A 127.3 . .
N5B C23B H23B 127.1 . .
N5B C23B C24B 105.9(2) . .
C24B C23B H23B 127.1 . .
N7A C24A C23A 107.6(2) . .
N7A C24A C25A 122.2(2) . .
C23A C24A C25A 130.2(2) . .
N7B C24B C23B 108.3(2) . .
N7B C24B C25B 122.5(2) . .
C23B C24B C25B 129.1(2) . .
N8A C25A C24A 112.84(19) . .
N8A C25A H25A 109.0 . .
N8A C25A H25B 109.0 . .
C24A C25A H25A 109.0 . .
C24A C25A H25B 109.0 . .
H25A C25A H25B 107.8 . .
N8B C25B C24B 110.78(19) . .
N8B C25B H25C 109.5 . .
N8B C25B H25D 109.5 . .
C24B C25B H25C 109.5 . .
C24B C25B H25D 109.5 . .
H25C C25B H25D 108.1 . .
O2A C26A N8A 123.0(2) . .
O2A C26A C2A 120.3(2) . .
N8A C26A C2A 116.74(19) . .
O2B C26B N8B 123.5(2) . .
O2B C26B C2B 119.5(2) . .
N8B C26B C2B 116.98(19) . .

loop_
_geom_bond_atom_site_label_1
_geom_bond_atom_site_label_2
_geom_bond_distance
_geom_bond_site_symmetry_2
O1A C11A 1.230(3) .
O1B C11B 1.234(3) .
O2A C26A 1.242(3) .
O2B C26B 1.248(3) .
N1A H1A 0.8800 .
N1A C11A 1.336(3) .
N1A C12A 1.467(3) .
N1B H1B 0.8800 .
N1B C11B 1.336(3) .
N1B C12B 1.471(3) .
N2A N3A 1.316(3) .
N2A C13A 1.351(3) .
N2B N3B 1.314(4) .
N2B C13B 1.348(4) .
N3A N4A 1.341(3) .
N3B N4B 1.328(3) .
N4A C14A 1.336(3) .
N4A C15A 1.484(3) .
N4B C14B 1.342(4) .
N4B C15B 1.464(3) .
N5A N6A 1.333(3) .
N5A C22A 1.469(3) .
N5A C23A 1.338(4) .
N5B N6B 1.337(3) .
N5B C22B 1.450(4) .
N5B C23B 1.336(3) .
N6A N7A 1.317(3) .
N6B N7B 1.317(3) .
N7A C24A 1.350(3) .
N7B C24B 1.345(3) .
N8A H8A 0.8800 .
N8A C25A 1.455(3) .
N8A C26A 1.319(3) .
N8B H8B 0.8800 .
N8B C25B 1.469(3) .
N8B C26B 1.323(3) .
C1A H1AA 0.9500 .
C1A C2A 1.387(3) .
C1A C6A 1.381(3) .
C1B H1BA 0.9500 .
C1B C2B 1.396(3) .
C1B C6B 1.383(3) .
C2A C3A 1.395(3) .
C2A C26A 1.503(3) .
C2B C3B 1.388(3) .
C2B C26B 1.504(3) .
C3A H3A 0.9500 .
C3A C4A 1.399(3) .
C3B H3B 0.9500 .
C3B C4B 1.404(3) .
C4A C5A 1.387(3) .
C4A C7A 1.530(3) .
C4B C5B 1.393(3) .
C4B C7B 1.541(3) .
C5A H5A 0.9500 .
C5A C6A 1.402(3) .
C5B H5B 0.9500 .
C5B C6B 1.398(3) .
C6A C11A 1.506(3) .
C6B C11B 1.498(3) .
C7A C8A 1.536(3) .
C7A C9A 1.525(3) .
C7A C10A 1.527(4) .
C7B C8B 1.531(4) .
C7B C9B 1.534(4) .
C7B C10B 1.516(4) .
C8A H8AA 0.9800 .
C8A H8AB 0.9800 .
C8A H8AC 0.9800 .
C8B H8BA 0.9800 .
C8B H8BB 0.9800 .
C8B H8BC 0.9800 .
C9A H9AA 0.9800 .
C9A H9AB 0.9800 .
C9A H9AC 0.9800 .
C9B H9BA 0.9800 .
C9B H9BB 0.9800 .
C9B H9BC 0.9800 .
C10A H10A 0.9800 .
C10A H10B 0.9800 .
C10A H10C 0.9800 .
C10B H10D 0.9800 .
C10B H10E 0.9800 .
C10B H10F 0.9800 .
C12A H12A 0.9900 .
C12A H12B 0.9900 .
C12A C13A 1.498(4) .
C12B H12C 0.9900 .
C12B H12D 0.9900 .
C12B C13B 1.490(3) .
C13A C14A 1.359(3) .
C13B C14B 1.362(4) .
C14A H14A 0.9500 .
C14B H14B 0.9500 .
C15A H15A 0.9900 .
C15A H15B 0.9900 .
C15A C16A 1.504(4) .
C15B H15C 0.9900 .
C15B H15D 0.9900 .
C15B C16B 1.519(4) .
C16A C17A 1.398(4) .
C16A C21A 1.394(4) .
C16B C17B 1.371(4) .
C16B C21B 1.392(4) .
C17A H17A 0.9500 .
C17A C18A 1.384(4) .
C17B H17B 0.9500 .
C17B C18B 1.381(4) .
C18A H18A 0.9500 .
C18A C19A 1.388(4) .
C18B H18B 0.9500 .
C18B C19B 1.391(4) .
C19A C20A 1.383(4) .
C19A C22A 1.504(4) .
C19B C20B 1.379(4) .
C19B C22B 1.505(4) .
C20A H20A 0.9500 .
C20A C21A 1.390(4) .
C20B H20B 0.9500 .
C20B C21B 1.380(4) .
C21A H21A 0.9500 .
C21B H21B 0.9500 .
C22A H22A 0.9900 .
C22A H22B 0.9900 .
C22B H22C 0.9900 .
C22B H22D 0.9900 .
C23A H23A 0.9500 .
C23A C24A 1.362(3) .
C23B H23B 0.9500 .
C23B C24B 1.347(4) .
C24A C25A 1.497(3) .
C24B C25B 1.508(3) .
C25A H25A 0.9900 .
C25A H25B 0.9900 .
C25B H25C 0.9900 .
C25B H25D 0.9900 .

loop_
_geom_hbond_atom_site_label_D
_geom_hbond_atom_site_label_H
_geom_hbond_atom_site_label_A
_geom_hbond_distance_DH
_geom_hbond_distance_HA
_geom_hbond_distance_DA
_geom_hbond_angle_DHA
_geom_hbond_site_symmetry_A
N1A H1A O2A 0.88 2.07 2.901(3) 156.3 2_656
N1B H1B O2B 0.88 2.11 2.934(3) 155.8 2_765
N8A H8A O1A 0.88 2.06 2.893(3) 156.5 2_756
N8B H8B O1B 0.88 2.03 2.871(2) 160.1 2_665
C1A H1AA O1A 0.95 2.58 3.392(3) 143.7 2_756
C15A H15B N6B 0.99 2.48 3.361(4) 147.7 1_655
C15A H15B N7B 0.99 2.47 3.415(4) 160.5 1_655
C23A H23A O1A 0.95 2.44 3.248(3) 142.4 2_756
C25B H25C N6A 0.99 2.52 3.491(3) 166.6 2_666

loop_
_geom_torsion_atom_site_label_1
_geom_torsion_atom_site_label_2
_geom_torsion_atom_site_label_3
_geom_torsion_atom_site_label_4
_geom_torsion
_geom_torsion_site_symmetry_1
_geom_torsion_site_symmetry_2
_geom_torsion_site_symmetry_3
_geom_torsion_site_symmetry_4
N1A C12A C13A N2A -73.0(3) . . . .
N1A C12A C13A C14A 105.1(3) . . . .
N1B C12B C13B N2B -102.3(3) . . . .
N1B C12B C13B C14B 79.8(3) . . . .
N2A N3A N4A C14A 0.2(3) . . . .
N2A N3A N4A C15A -177.1(2) . . . .
N2A C13A C14A N4A -0.5(3) . . . .
N2B N3B N4B C14B 0.4(3) . . . .
N2B N3B N4B C15B 178.9(2) . . . .
N2B C13B C14B N4B 0.5(3) . . . .
N3A N2A C13A C12A 179.2(2) . . . .
N3A N2A C13A C14A 0.7(3) . . . .
N3A N4A C14A C13A 0.2(3) . . . .
N3A N4A C15A C16A 95.8(3) . . . .
N3B N2B C13B C12B -178.6(2) . . . .
N3B N2B C13B C14B -0.3(3) . . . .
N3B N4B C14B C13B -0.6(3) . . . .
N3B N4B C15B C16B 109.1(3) . . . .
N4A C15A C16A C17A 76.1(3) . . . .
N4A C15A C16A C21A -102.6(3) . . . .
N4B C15B C16B C17B 84.2(3) . . . .
N4B C15B C16B C21B -95.7(3) . . . .
N5A N6A N7A C24A -0.4(3) . . . .
N5A C23A C24A N7A 0.1(3) . . . .
N5A C23A C24A C25A -178.0(2) . . . .
N5B N6B N7B C24B -0.2(3) . . . .
N5B C23B C24B N7B 0.4(3) . . . .
N5B C23B C24B C25B 177.4(2) . . . .
N6A N5A C22A C19A -119.7(3) . . . .
N6A N5A C23A C24A -0.4(3) . . . .
N6A N7A C24A C23A 0.1(3) . . . .
N6A N7A C24A C25A 178.4(2) . . . .
N6B N5B C22B C19B 120.7(3) . . . .
N6B N5B C23B C24B -0.6(3) . . . .
N6B N7B C24B C23B -0.1(3) . . . .
N6B N7B C24B C25B -177.3(2) . . . .
N7A C24A C25A N8A 131.9(2) . . . .
N7B C24B C25B N8B -123.4(2) . . . .
C1A C2A C3A C4A -0.9(3) . . . .
C1A C2A C26A O2A 146.4(2) . . . .
C1A C2A C26A N8A -33.0(3) . . . .
C1A C6A C11A O1A 43.9(3) . . . .
C1A C6A C11A N1A -134.6(2) . . . .
C1B C2B C3B C4B -1.3(3) . . . .
C1B C2B C26B O2B 146.3(2) . . . .
C1B C2B C26B N8B -32.0(3) . . . .
C1B C6B C11B O1B 44.7(3) . . . .
C1B C6B C11B N1B -133.1(2) . . . .
C2A C1A C6A C5A -5.4(3) . . . .
C2A C1A C6A C11A 172.0(2) . . . .
C2A C3A C4A C5A -5.3(3) . . . .
C2A C3A C4A C7A 175.0(2) . . . .
C2B C1B C6B C5B -6.5(3) . . . .
C2B C1B C6B C11B 172.8(2) . . . .
C2B C3B C4B C5B -5.3(3) . . . .
C2B C3B C4B C7B 175.9(2) . . . .
C3A C2A C26A O2A -28.7(3) . . . .
C3A C2A C26A N8A 151.9(2) . . . .
C3A C4A C5A C6A 6.1(3) . . . .
C3A C4A C7A C8A 62.2(3) . . . .
C3A C4A C7A C9A -59.0(3) . . . .
C3A C4A C7A C10A -178.6(2) . . . .
C3B C2B C26B O2B -30.9(3) . . . .
C3B C2B C26B N8B 150.9(2) . . . .
C3B C4B C5B C6B 6.1(3) . . . .
C3B C4B C7B C8B -39.5(3) . . . .
C3B C4B C7B C9B 78.9(3) . . . .
C3B C4B C7B C10B -160.1(2) . . . .
C4A C5A C6A C1A -0.8(3) . . . .
C4A C5A C6A C11A -178.2(2) . . . .
C4B C5B C6B C1B -0.3(3) . . . .
C4B C5B C6B C11B -179.6(2) . . . .
C5A C4A C7A C8A -117.6(2) . . . .
C5A C4A C7A C9A 121.2(2) . . . .
C5A C4A C7A C10A 1.7(3) . . . .
C5A C6A C11A O1A -138.7(2) . . . .
C5A C6A C11A N1A 42.8(3) . . . .
C5B C4B C7B C8B 141.9(2) . . . .
C5B C4B C7B C9B -99.8(3) . . . .
C5B C4B C7B C10B 21.2(3) . . . .
C5B C6B C11B O1B -136.0(2) . . . .
C5B C6B C11B N1B 46.2(3) . . . .
C6A C1A C2A C3A 6.2(3) . . . .
C6A C1A C2A C26A -168.8(2) . . . .
C6B C1B C2B C3B 7.3(3) . . . .
C6B C1B C2B C26B -169.9(2) . . . .
C7A C4A C5A C6A -174.2(2) . . . .
C7B C4B C5B C6B -175.1(2) . . . .
C11A N1A C12A C13A -77.7(3) . . . .
C11B N1B C12B C13B -71.4(3) . . . .
C12A N1A C11A O1A -5.5(4) . . . .
C12A N1A C11A C6A 173.0(2) . . . .
C12A C13A C14A N4A -178.8(2) . . . .
C12B N1B C11B O1B -2.2(4) . . . .
C12B N1B C11B C6B 175.6(2) . . . .
C12B C13B C14B N4B 178.7(2) . . . .
C13A N2A N3A N4A -0.6(3) . . . .
C13B N2B N3B N4B -0.1(3) . . . .
C14A N4A C15A C16A -81.0(3) . . . .
C14B N4B C15B C16B -72.9(4) . . . .
C15A N4A C14A C13A 177.2(2) . . . .
C15A C16A C17A C18A -177.7(2) . . . .
C15A C16A C21A C20A 177.6(2) . . . .
C15B N4B C14B C13B -178.8(2) . . . .
C15B C16B C17B C18B -179.8(2) . . . .
C15B C16B C21B C20B 179.7(2) . . . .
C16A C17A C18A C19A 0.5(4) . . . .
C16B C17B C18B C19B 0.2(4) . . . .
C17A C16A C21A C20A -1.1(4) . . . .
C17A C18A C19A C20A -1.9(4) . . . .
C17A C18A C19A C22A 178.6(2) . . . .
C17B C16B C21B C20B -0.2(4) . . . .
C17B C18B C19B C20B -0.4(4) . . . .
C17B C18B C19B C22B -179.8(3) . . . .
C18A C19A C20A C21A 1.8(4) . . . .
C18A C19A C22A N5A -86.1(3) . . . .
C18B C19B C20B C21B 0.3(4) . . . .
C18B C19B C22B N5B -49.2(4) . . . .
C19A C20A C21A C16A -0.3(4) . . . .
C19B C20B C21B C16B -0.1(4) . . . .
C20A C19A C22A N5A 94.4(3) . . . .
C20B C19B C22B N5B 131.3(3) . . . .
C21A C16A C17A C18A 1.0(4) . . . .
C21B C16B C17B C18B 0.1(4) . . . .
C22A N5A N6A N7A -178.7(2) . . . .
C22A N5A C23A C24A 178.7(3) . . . .
C22A C19A C20A C21A -178.7(2) . . . .
C22B N5B N6B N7B -179.8(2) . . . .
C22B N5B C23B C24B 179.8(2) . . . .
C22B C19B C20B C21B 179.8(2) . . . .
C23A N5A N6A N7A 0.5(3) . . . .
C23A N5A C22A C19A 61.3(4) . . . .
C23A C24A C25A N8A -50.3(4) . . . .
C23B N5B N6B N7B 0.5(3) . . . .
C23B N5B C22B C19B -59.7(4) . . . .
C23B C24B C25B N8B 60.0(3) . . . .
C25A N8A C26A O2A -6.7(3) . . . .
C25A N8A C26A C2A 172.7(2) . . . .
C25B N8B C26B O2B -2.3(4) . . . .
C25B N8B C26B C2B 175.9(2) . . . .
C26A N8A C25A C24A -107.6(2) . . . .
C26A C2A C3A C4A 174.3(2) . . . .
C26B N8B C25B C24B -132.2(2) . . . .
C26B C2B C3B C4B 175.9(2) . . . .
